data_4343975
loop_
_publ_author_name
'Koellner, Connor A.'
'Piro, Nicholas A.'
'Kassel, W. Scott'
'Goldsmith, Christian R.'
'Graves, Christopher R.'

_publ_section_title
;
 Synthesis and Characterization of \a-Diimine Complexes of Group 13 Metals
 and Their Catalytic Activity toward the Epoxidation of Alkenes.
;
_journal_issue 15
_journal_name_full 'Inorganic chemistry'
_journal_page_first 7139
_journal_page_last 7141
_journal_paper_doi 10.1021/acs.inorgchem.5b01136
_journal_volume 54
_journal_year 2015
_chemical_formula_sum 'C20 H22 Cl3 In N4'
_chemical_formula_weight 539.58
_space_group_crystal_system orthorhombic
_space_group_IT_number 61
_space_group_name_Hall '-P 2ac 2ab'
_space_group_name_H-M_alt 'P b c a'
_symmetry_space_group_name_Hall '-P 2ac 2ab'
_symmetry_space_group_name_H-M 'P b c a'
_atom_sites_solution_hydrogens geom
_audit_creation_method SHELXL-2014/6
_cell_angle_alpha 90
_cell_angle_beta 90
_cell_angle_gamma 90
_cell_formula_units_Z 8
_cell_length_a 14.0359(8)
_cell_length_b 15.5824(9)
_cell_length_c 20.8077(12)
_cell_measurement_reflns_used 9855
_cell_measurement_temperature 100(2)
_cell_measurement_theta_max 33.74
_cell_measurement_theta_min 2.18
_cell_volume 4550.9(5)
_computing_cell_refinement 'Bruker SAINT'
_computing_data_collection 'Bruker APEX2'
_computing_data_reduction 'Bruker SAINT'
_computing_molecular_graphics 'Bruker SHELXTL'
_computing_publication_material 'Bruker SHELXTL'
_computing_structure_refinement 'SHELXL-2014/6 (Sheldrick, 2014)'
_computing_structure_solution 'SHELXS-97 (Sheldrick 2008)'
_diffrn_ambient_temperature 100(2)
_diffrn_measured_fraction_theta_full 1.000
_diffrn_measured_fraction_theta_max 1.000
_diffrn_measurement_device_type 'Bruker APEX-II CCD'
_diffrn_measurement_method '\f and \w scans'
_diffrn_radiation_type MoK\a
_diffrn_radiation_wavelength 0.71073
_diffrn_reflns_av_R_equivalents 0.0542
_diffrn_reflns_av_unetI/netI 0.0182
_diffrn_reflns_laue_measured_fraction_full 1.000
_diffrn_reflns_laue_measured_fraction_max 1.000
_diffrn_reflns_limit_h_max 21
_diffrn_reflns_limit_h_min -21
_diffrn_reflns_limit_k_max 24
_diffrn_reflns_limit_k_min -23
_diffrn_reflns_limit_l_max 32
_diffrn_reflns_limit_l_min -32
_diffrn_reflns_number 180018
_diffrn_reflns_point_group_measured_fraction_full 1.000
_diffrn_reflns_point_group_measured_fraction_max 1.000
_diffrn_reflns_theta_full 25.242
_diffrn_reflns_theta_max 33.728
_diffrn_reflns_theta_min 1.957
_exptl_absorpt_coefficient_mu 1.404
_exptl_absorpt_correction_T_max 0.7468
_exptl_absorpt_correction_T_min 0.6609
_exptl_absorpt_correction_type multi-scan
_exptl_absorpt_process_details SADABS
_exptl_crystal_colour 'pale yellow'
_exptl_crystal_density_diffrn 1.575
_exptl_crystal_description plate
_exptl_crystal_F_000 2160
_exptl_crystal_size_max 0.320
_exptl_crystal_size_mid 0.230
_exptl_crystal_size_min 0.090
_refine_diff_density_max 0.554
_refine_diff_density_min -0.313
_refine_diff_density_rms 0.075
_refine_ls_extinction_method none
_refine_ls_goodness_of_fit_ref 1.040
_refine_ls_hydrogen_treatment constr
_refine_ls_matrix_type full
_refine_ls_number_parameters 257
_refine_ls_number_reflns 9088
_refine_ls_number_restraints 0
_refine_ls_restrained_S_all 1.040
_refine_ls_R_factor_all 0.0296
_refine_ls_R_factor_gt 0.0203
_refine_ls_shift/su_max 0.007
_refine_ls_shift/su_mean 0.000
_refine_ls_structure_factor_coef Fsqd
_refine_ls_weighting_details 'w=1/[\s^2^(Fo^2^)+(0.0174P)^2^+2.3251P] where P=(Fo^2^+2Fc^2^)/3'
_refine_ls_weighting_scheme calc
_refine_ls_wR_factor_gt 0.0430
_refine_ls_wR_factor_ref 0.0463
_reflns_Friedel_coverage 0.000
_reflns_number_gt 7651
_reflns_number_total 9088
_reflns_threshold_expression 'I > 2\s(I)'
_cod_data_source_file ic5b01136_si_002.cif
_cod_data_source_block grav038
_cod_depositor_comments 'Adding full bibliography for 4343974--4343976.cif.'
_cod_database_code 4343975
_shelx_space_group_comment
; 
The symmetry employed for this shelxl refinement is uniquely defined 
by the following loop, which should always be used as a source of 
symmetry information in preference to the above space-group names. 
They are only intended as comments. 
;
_shelx_estimated_absorpt_t_min 0.662
_shelx_estimated_absorpt_t_max 0.884
_shelxl_version_number 2014/6

loop_
_space_group_symop_operation_xyz
'x, y, z'
'-x+1/2, -y, z+1/2'
'-x, y+1/2, -z+1/2'
'x+1/2, -y+1/2, -z'
'-x, -y, -z'
'x-1/2, y, -z-1/2'
'x, -y-1/2, z-1/2'
'-x-1/2, y-1/2, z'

loop_
_atom_site_label
_atom_site_type_symbol
_atom_site_fract_x
_atom_site_fract_y
_atom_site_fract_z
_atom_site_U_iso_or_equiv
_atom_site_adp_type
_atom_site_occupancy
_atom_site_site_symmetry_order
_atom_site_calc_flag
_atom_site_refinement_flags_posn
_atom_site_refinement_flags_adp
In1 In 0.44600(2) 0.15757(2) 0.72716(2) 0.00982(2) Uani 1 1 d . .
Cl2 Cl 0.47561(2) 0.29930(2) 0.76910(2) 0.01740(5) Uani 1 1 d . .
Cl3 Cl 0.58157(2) 0.07993(2) 0.77379(2) 0.01674(5) Uani 1 1 d . .
Cl1 Cl 0.50703(2) 0.17730(2) 0.61963(2) 0.01655(5) Uani 1 1 d . .
N1 N 0.35153(7) 0.11627(6) 0.81290(4) 0.01206(17) Uani 1 1 d . .
N2 N 0.36702(7) 0.03125(6) 0.70275(4) 0.01138(16) Uani 1 1 d . .
N3 N 0.29862(7) 0.20704(7) 0.68507(5) 0.01725(19) Uani 1 1 d . .
C17 C 0.45995(9) -0.07237(8) 0.55506(6) 0.0176(2) Uani 1 1 d . .
H25 H 0.5172 -0.0975 0.5396 0.021 Uiso 1 1 calc R U
C16 C 0.45620(8) -0.04060(7) 0.61746(6) 0.0139(2) Uani 1 1 d . .
H26 H 0.5106 -0.0431 0.6445 0.017 Uiso 1 1 calc R U
C10 C 0.41661(9) 0.17237(8) 0.91301(6) 0.0157(2) Uani 1 1 d . .
H16 H 0.4717 0.1378 0.9071 0.019 Uiso 1 1 calc R U
C3 C 0.31487(8) -0.00343(7) 0.74628(5) 0.01267(19) Uani 1 1 d . .
C15 C 0.37155(8) -0.00510(7) 0.63957(5) 0.01171(19) Uani 1 1 d . .
N4 N 0.59329(10) 0.07366(9) 1.01296(8) 0.0343(3) Uani 1 1 d . .
C18 C 0.38099(10) -0.06781(8) 0.51514(6) 0.0199(2) Uani 1 1 d . .
H24 H 0.3844 -0.0896 0.4725 0.024 Uiso 1 1 calc R U
C1 C 0.30496(8) 0.04590(7) 0.80853(5) 0.01266(19) Uani 1 1 d . .
C11 C 0.40943(10) 0.22666(9) 0.96593(6) 0.0206(2) Uani 1 1 d . .
H15 H 0.4599 0.2294 0.9962 0.025 Uiso 1 1 calc R U
C20 C 0.29198(9) 0.00039(8) 0.59993(6) 0.0166(2) Uani 1 1 d . .
H22 H 0.2347 0.0256 0.6153 0.020 Uiso 1 1 calc R U
C5 C 0.23600(8) 0.21997(7) 0.65154(6) 0.0145(2) Uani 1 1 d . .
C4 C 0.26515(10) -0.08759(8) 0.74031(6) 0.0196(2) Uani 1 1 d . .
H4A H 0.2770 -0.1117 0.6975 0.029 Uiso 1 1 calc R U
H4B H 0.1965 -0.0793 0.7463 0.029 Uiso 1 1 calc R U
H4C H 0.2893 -0.1271 0.7731 0.029 Uiso 1 1 calc R U
C7 C 0.53813(11) 0.07839(9) 1.05306(8) 0.0262(3) Uani 1 1 d . .
C19 C 0.29699(10) -0.03144(9) 0.53746(6) 0.0207(2) Uani 1 1 d . .
H23 H 0.2429 -0.0282 0.5101 0.025 Uiso 1 1 calc R U
C9 C 0.34236(8) 0.16934(7) 0.86907(5) 0.01287(19) Uani 1 1 d . .
C2 C 0.24049(9) 0.01087(9) 0.85946(6) 0.0194(2) Uani 1 1 d . .
H3A H 0.2538 0.0396 0.9004 0.029 Uiso 1 1 calc R U
H3B H 0.2515 -0.0509 0.8641 0.029 Uiso 1 1 calc R U
H3C H 0.1740 0.0210 0.8472 0.029 Uiso 1 1 calc R U
C6 C 0.15708(9) 0.23809(9) 0.60841(6) 0.0201(2) Uani 1 1 d . .
H6A H 0.1002 0.2522 0.6336 0.030 Uiso 1 1 calc R U
H6B H 0.1442 0.1875 0.5818 0.030 Uiso 1 1 calc R U
H6C H 0.1736 0.2868 0.5807 0.030 Uiso 1 1 calc R U
C14 C 0.26107(9) 0.21873(9) 0.87724(6) 0.0204(2) Uani 1 1 d . .
H12 H 0.2106 0.2160 0.8469 0.024 Uiso 1 1 calc R U
C12 C 0.32895(11) 0.27675(9) 0.97453(7) 0.0243(3) Uani 1 1 d . .
H14 H 0.3245 0.3141 1.0105 0.029 Uiso 1 1 calc R U
C13 C 0.25466(10) 0.27226(9) 0.93052(7) 0.0259(3) Uani 1 1 d . .
H13 H 0.1991 0.3060 0.9369 0.031 Uiso 1 1 calc R U
C8 C 0.46680(14) 0.08582(11) 1.10371(8) 0.0375(4) Uani 1 1 d . .
H1S1 H 0.4826 0.1345 1.1315 0.056 Uiso 1 1 calc R U
H1S2 H 0.4660 0.0330 1.1292 0.056 Uiso 1 1 calc R U
H1S3 H 0.4039 0.0949 1.0844 0.056 Uiso 1 1 calc R U

loop_
_atom_site_aniso_label
_atom_site_aniso_U_11
_atom_site_aniso_U_22
_atom_site_aniso_U_33
_atom_site_aniso_U_23
_atom_site_aniso_U_13
_atom_site_aniso_U_12
In1 0.00927(3) 0.01095(3) 0.00924(3) -0.00043(2) 0.00002(2) -0.00069(2)
Cl2 0.02160(13) 0.01284(12) 0.01778(12) -0.00289(10) -0.00303(10) -0.00174(10)
Cl3 0.01342(11) 0.01874(13) 0.01805(12) 0.00151(10) -0.00249(10) 0.00324(9)
Cl1 0.01929(13) 0.01829(13) 0.01208(11) 0.00098(9) 0.00425(9) -0.00133(10)
N1 0.0108(4) 0.0154(4) 0.0100(4) -0.0011(3) 0.0002(3) 0.0000(3)
N2 0.0112(4) 0.0125(4) 0.0105(4) -0.0008(3) -0.0003(3) -0.0005(3)
N3 0.0147(4) 0.0161(5) 0.0209(5) -0.0009(4) -0.0012(4) 0.0010(4)
C17 0.0197(6) 0.0142(5) 0.0189(5) -0.0010(4) 0.0077(4) 0.0016(4)
C16 0.0126(5) 0.0128(5) 0.0165(5) 0.0001(4) 0.0014(4) -0.0003(4)
C10 0.0155(5) 0.0181(6) 0.0135(5) -0.0023(4) -0.0006(4) -0.0006(4)
C3 0.0128(5) 0.0135(5) 0.0117(4) -0.0004(4) -0.0006(4) -0.0013(4)
C15 0.0132(5) 0.0113(5) 0.0106(4) -0.0005(4) 0.0008(4) -0.0005(4)
N4 0.0225(6) 0.0305(7) 0.0498(9) -0.0074(6) -0.0037(6) -0.0043(5)
C18 0.0272(6) 0.0201(6) 0.0124(5) -0.0028(4) 0.0038(4) 0.0006(5)
C1 0.0118(4) 0.0163(5) 0.0098(4) 0.0010(4) -0.0006(4) -0.0002(4)
C11 0.0268(6) 0.0220(6) 0.0129(5) -0.0035(4) 0.0001(5) -0.0053(5)
C20 0.0156(5) 0.0210(6) 0.0132(5) -0.0033(4) -0.0009(4) 0.0030(4)
C5 0.0132(5) 0.0135(5) 0.0169(5) -0.0006(4) 0.0019(4) 0.0004(4)
C4 0.0254(6) 0.0156(5) 0.0177(5) -0.0015(4) 0.0036(4) -0.0077(5)
C7 0.0270(7) 0.0176(6) 0.0342(8) 0.0003(5) -0.0103(6) -0.0056(5)
C19 0.0225(6) 0.0267(7) 0.0128(5) -0.0043(5) -0.0035(4) 0.0030(5)
C9 0.0128(4) 0.0149(5) 0.0109(4) -0.0015(4) 0.0017(4) -0.0013(4)
C2 0.0215(6) 0.0241(6) 0.0127(5) 0.0020(4) 0.0030(4) -0.0071(5)
C6 0.0145(5) 0.0268(6) 0.0192(6) 0.0031(5) -0.0024(4) 0.0030(5)
C14 0.0153(5) 0.0244(6) 0.0215(6) -0.0029(5) 0.0022(4) 0.0036(5)
C12 0.0343(7) 0.0195(6) 0.0192(6) -0.0073(5) 0.0114(5) -0.0056(5)
C13 0.0242(6) 0.0247(7) 0.0289(7) -0.0063(5) 0.0108(5) 0.0048(5)
C8 0.0533(11) 0.0269(8) 0.0323(8) 0.0033(6) 0.0055(7) -0.0085(7)

loop_
_atom_type_symbol
_atom_type_description
_atom_type_scat_dispersion_real
_atom_type_scat_dispersion_imag
_atom_type_scat_source
C C 0.0033 0.0016 'International Tables Vol C Tables 4.2.6.8 and 6.1.1.4'
H H 0.0000 0.0000 'International Tables Vol C Tables 4.2.6.8 and 6.1.1.4'
N N 0.0061 0.0033 'International Tables Vol C Tables 4.2.6.8 and 6.1.1.4'
Cl Cl 0.1484 0.1585 'International Tables Vol C Tables 4.2.6.8 and 6.1.1.4'
In In -0.7276 1.3100 'International Tables Vol C Tables 4.2.6.8 and 6.1.1.4'

loop_
_geom_angle_atom_site_label_1
_geom_angle_atom_site_label_2
_geom_angle_atom_site_label_3
_geom_angle
N1 In1 N2 70.03(3)
N1 In1 N3 82.85(4)
N2 In1 N3 77.18(4)
N1 In1 Cl2 94.27(3)
N2 In1 Cl2 160.17(2)
N3 In1 Cl2 89.21(3)
N1 In1 Cl1 162.32(2)
N2 In1 Cl1 94.29(2)
N3 In1 Cl1 85.76(3)
Cl2 In1 Cl1 99.066(11)
N1 In1 Cl3 90.13(2)
N2 In1 Cl3 92.23(2)
N3 In1 Cl3 168.79(3)
Cl2 In1 Cl3 100.062(11)
Cl1 In1 Cl3 98.855(11)
C1 N1 C9 120.33(10)
C1 N1 In1 118.43(8)
C9 N1 In1 121.21(7)
C3 N2 C15 120.41(10)
C3 N2 In1 118.43(8)
C15 N2 In1 121.07(7)
C5 N3 In1 162.64(10)
C18 C17 C16 120.72(11)
C18 C17 H25 119.6
C16 C17 H25 119.6
C15 C16 C17 118.90(11)
C15 C16 H26 120.5
C17 C16 H26 120.5
C9 C10 C11 119.17(12)
C9 C10 H16 120.4
C11 C10 H16 120.4
N2 C3 C4 125.34(11)
N2 C3 C1 116.27(10)
C4 C3 C1 118.39(10)
C16 C15 C20 120.99(11)
C16 C15 N2 119.95(10)
C20 C15 N2 118.95(10)
C17 C18 C19 119.94(11)
C17 C18 H24 120.0
C19 C18 H24 120.0
N1 C1 C2 124.82(11)
N1 C1 C3 116.70(10)
C2 C1 C3 118.46(10)
C12 C11 C10 120.26(12)
C12 C11 H15 119.9
C10 C11 H15 119.9
C15 C20 C19 119.40(11)
C15 C20 H22 120.3
C19 C20 H22 120.3
N3 C5 C6 178.83(14)
C3 C4 H4A 109.5
C3 C4 H4B 109.5
H4A C4 H4B 109.5
C3 C4 H4C 109.5
H4A C4 H4C 109.5
H4B C4 H4C 109.5
N4 C7 C8 178.92(18)
C18 C19 C20 120.03(12)
C18 C19 H23 120.0
C20 C19 H23 120.0
C14 C9 C10 121.23(11)
C14 C9 N1 119.51(10)
C10 C9 N1 119.22(10)
C1 C2 H3A 109.5
C1 C2 H3B 109.5
H3A C2 H3B 109.5
C1 C2 H3C 109.5
H3A C2 H3C 109.5
H3B C2 H3C 109.5
C5 C6 H6A 109.5
C5 C6 H6B 109.5
H6A C6 H6B 109.5
C5 C6 H6C 109.5
H6A C6 H6C 109.5
H6B C6 H6C 109.5
C9 C14 C13 118.94(12)
C9 C14 H12 120.5
C13 C14 H12 120.5
C11 C12 C13 119.91(12)
C11 C12 H14 120.0
C13 C12 H14 120.0
C12 C13 C14 120.48(13)
C12 C13 H13 119.8
C14 C13 H13 119.8
C7 C8 H1S1 109.5
C7 C8 H1S2 109.5
H1S1 C8 H1S2 109.5
C7 C8 H1S3 109.5
H1S1 C8 H1S3 109.5
H1S2 C8 H1S3 109.5

loop_
_geom_bond_atom_site_label_1
_geom_bond_atom_site_label_2
_geom_bond_distance
In1 N1 2.3142(10)
In1 N2 2.3154(10)
In1 N3 2.3749(10)
In1 Cl2 2.4108(3)
In1 Cl1 2.4154(3)
In1 Cl3 2.4548(3)
N1 C1 1.2798(15)
N1 C9 1.4375(14)
N2 C3 1.2839(14)
N2 C15 1.4329(14)
N3 C5 1.1401(15)
C17 C18 1.3869(19)
C17 C16 1.3905(17)
C17 H25 0.9500
C16 C15 1.3890(15)
C16 H26 0.9500
C10 C9 1.3873(16)
C10 C11 1.3922(17)
C10 H16 0.9500
C3 C4 1.4908(16)
C3 C1 1.5126(16)
C15 C20 1.3910(16)
N4 C7 1.141(2)
C18 C19 1.3883(18)
C18 H24 0.9500
C1 C2 1.4967(16)
C11 C12 1.385(2)
C11 H15 0.9500
C20 C19 1.3929(17)
C20 H22 0.9500
C5 C6 1.4532(17)
C4 H4A 0.9800
C4 H4B 0.9800
C4 H4C 0.9800
C7 C8 1.458(2)
C19 H23 0.9500
C9 C14 1.3868(17)
C2 H3A 0.9800
C2 H3B 0.9800
C2 H3C 0.9800
C6 H6A 0.9800
C6 H6B 0.9800
C6 H6C 0.9800
C14 C13 1.3902(19)
C14 H12 0.9500
C12 C13 1.389(2)
C12 H14 0.9500
C13 H13 0.9500
C8 H1S1 0.9800
C8 H1S2 0.9800
C8 H1S3 0.9800
